data_4080320
loop_
_publ_author_name
'Mora, Elsa'
'Maria, Leonor'
'Biswas, Biplab'
'Camp, Cl\'ement'
'Santos, Isabel C.'
'P\'ecaut, Jacques'
'Cruz, Adelaide'
'Carretas, Jos\'e M.'
'Mar\,calo, Joaquim'
'Mazzanti, Marinella'

_publ_section_title
;
 Diamine Bis(phenolate) as Supporting Ligands in Organoactinide(IV)
 Chemistry. Synthesis, Structural Characterization, and Reactivity of
 Stable Dialkyl Derivatives
;
_journal_issue 5
_journal_name_full Organometallics
_journal_page_first 1409
_journal_paper_doi 10.1021/om3010806
_journal_volume 32
_journal_year 2013
_chemical_formula_sum 'C24 H33 I2 N3 O2 U'
_chemical_formula_weight 887.36
_chemical_name_systematic
; 
 ? 
;
_space_group_IT_number 96
_symmetry_cell_setting tetragonal
_symmetry_space_group_name_Hall 'P 4nw 2abw'
_symmetry_space_group_name_H-M 'P 43 21 2'
_atom_sites_solution_hydrogens geom
_atom_sites_solution_primary direct
_atom_sites_solution_secondary difmap
_audit_creation_method SHELXL-97
_cell_angle_alpha 90.00
_cell_angle_beta 90.00
_cell_angle_gamma 90.00
_cell_formula_units_Z 4
_cell_length_a 8.52423(14)
_cell_length_b 8.52423(14)
_cell_length_c 38.5227(12)
_cell_measurement_reflns_used 7805
_cell_measurement_temperature 150(2)
_cell_measurement_theta_max 36.8979
_cell_measurement_theta_min 3.3646
_cell_volume 2799.16(11)
_computing_cell_refinement
;
CrysAlisPro, Oxford Diffraction Ltd.,
Version 1.171.33.41 (release 06-05-2009 CrysAlis171 .NET)
(compiled May  6 2009,17:20:42)
;
_computing_data_collection
;
CrysAlisPro, Oxford Diffraction Ltd.,
Version 1.171.33.41 (release 06-05-2009 CrysAlis171 .NET)
(compiled May  6 2009,17:20:42)
;
_computing_data_reduction
;
CrysAlisPro, Oxford Diffraction Ltd.,
Version 1.171.33.41 (release 06-05-2009 CrysAlis171 .NET)
(compiled May  6 2009,17:20:42)
;
_computing_structure_refinement 'SHELXL-97 (Sheldrick, 1997)'
_computing_structure_solution 'SHELXS-97 (Sheldrick, 1990)'
_diffrn_ambient_temperature 150(2)
_diffrn_detector_area_resol_mean 15.9653
_diffrn_measured_fraction_theta_full 0.997
_diffrn_measured_fraction_theta_max 0.997
_diffrn_measurement_details
;
  1 omega  -97.00  -67.00   1.0000   20.0000
omega____ theta____ kappa____ phi______ frames
    -       -0.2186  179.0000 -150.0000 30

  2 omega  -73.00  -32.00   1.0000   20.0000
omega____ theta____ kappa____ phi______ frames
    -       -0.2186  179.0000 -180.0000 41

  3 omega   74.00  109.00   1.0000   20.0000
omega____ theta____ kappa____ phi______ frames
    -       48.0099  125.0000    0.0000 35

  4 omega   77.00  126.00   1.0000   20.0000
omega____ theta____ kappa____ phi______ frames
    -       48.0099  125.0000   60.0000 49

  5 omega   79.00  138.00   1.0000   20.0000
omega____ theta____ kappa____ phi______ frames
    -       48.0099   86.0000  107.0000 59

  6 omega   50.00   93.00   1.0000   20.0000
omega____ theta____ kappa____ phi______ frames
    -       48.0099  -45.0000   30.0000 43

  7 omega  -34.00   -3.00   1.0000   20.0000
omega____ theta____ kappa____ phi______ frames
    -       48.0099  -45.0000   30.0000 31

  8 omega  -46.00   88.00   1.0000   20.0000
omega____ theta____ kappa____ phi______ frames
    -       -0.2186   77.0000   90.0000 134

  9 omega  -47.00   87.00   1.0000   20.0000
omega____ theta____ kappa____ phi______ frames
    -       -1.1877   77.0000   30.0000 134

 10 omega -131.00  -97.00   1.0000   20.0000
omega____ theta____ kappa____ phi______ frames
    -      -49.4161  -45.0000   30.0000 34

;
_diffrn_measurement_device_type 'Xcalibur, Sapphire3'
_diffrn_measurement_method '\w scans'
_diffrn_radiation_monochromator graphite
_diffrn_radiation_source 'fine-focus sealed tube'
_diffrn_radiation_type MoK\a
_diffrn_radiation_wavelength 0.71073
_diffrn_reflns_av_R_equivalents 0.0432
_diffrn_reflns_av_sigmaI/netI 0.0696
_diffrn_reflns_limit_h_max 11
_diffrn_reflns_limit_h_min -12
_diffrn_reflns_limit_k_max 11
_diffrn_reflns_limit_k_min -11
_diffrn_reflns_limit_l_max 47
_diffrn_reflns_limit_l_min -55
_diffrn_reflns_number 16414
_diffrn_reflns_theta_full 30.50
_diffrn_reflns_theta_max 30.50
_diffrn_reflns_theta_min 3.38
_exptl_absorpt_coefficient_mu 8.028
_exptl_absorpt_correction_T_max 0.4587
_exptl_absorpt_correction_T_min 0.2596
_exptl_absorpt_correction_type analytical
_exptl_absorpt_process_details
;
CrysAlisPro, Oxford Diffraction Ltd.,
Version 1.171.33.41 (release 06-05-2009 CrysAlis171 .NET)
(compiled May  6 2009,17:20:42)
Analytical numeric absorption correction using a multifaceted crystal
            model based on expressions derived by R.C. Clark & J.S. Reid.
(Clark, R. C. & Reid, J. S. (1995). Acta Cryst. A51, 887-897)
;
_exptl_crystal_colour green
_exptl_crystal_density_diffrn 2.106
_exptl_crystal_density_method 'not measured'
_exptl_crystal_description bloc
_exptl_crystal_F_000 1648
_exptl_crystal_size_max 0.23
_exptl_crystal_size_mid 0.21
_exptl_crystal_size_min 0.12
_refine_diff_density_max 1.288
_refine_diff_density_min -1.735
_refine_diff_density_rms 0.168
_refine_ls_abs_structure_details 'Flack H D (1983), Acta Cryst. A39, 876-881'
_refine_ls_abs_structure_Flack -0.001(15)
_refine_ls_extinction_method none
_refine_ls_goodness_of_fit_ref 1.056
_refine_ls_hydrogen_treatment constr
_refine_ls_matrix_type full
_refine_ls_number_parameters 151
_refine_ls_number_reflns 4223
_refine_ls_number_restraints 0
_refine_ls_restrained_S_all 1.056
_refine_ls_R_factor_all 0.0693
_refine_ls_R_factor_gt 0.0439
_refine_ls_shift/su_max 0.001
_refine_ls_shift/su_mean 0.000
_refine_ls_structure_factor_coef Fsqd
_refine_ls_weighting_details 'calc w=1/[\s^2^(Fo^2^)+(0.0327P)^2^+0.0000P] where P=(Fo^2^+2Fc^2^)/3'
_refine_ls_weighting_scheme calc
_refine_ls_wR_factor_gt 0.0806
_refine_ls_wR_factor_ref 0.0845
_reflns_number_gt 2986
_reflns_number_total 4223
_reflns_threshold_expression >2sigma(I)
_cod_data_source_file om3010806_si_002.cif
_cod_data_source_block Comp-4
_cod_original_cell_volume 2799.15(11)
_cod_database_code 4080320

loop_
_symmetry_equiv_pos_as_xyz
'x, y, z'
'-x, -y, z+1/2'
'-y+1/2, x+1/2, z+3/4'
'y+1/2, -x+1/2, z+1/4'
'-x+1/2, y+1/2, -z+3/4'
'x+1/2, -y+1/2, -z+1/4'
'y, x, -z'
'-y, -x, -z+1/2'

loop_
_atom_site_label
_atom_site_type_symbol
_atom_site_fract_x
_atom_site_fract_y
_atom_site_fract_z
_atom_site_U_iso_or_equiv
_atom_site_adp_type
_atom_site_occupancy
_atom_site_symmetry_multiplicity
_atom_site_calc_flag
_atom_site_refinement_flags
U1 U 0.49539(3) 0.49539(3) 0.5000 0.02078(8) Uani 1 2 d S
I1 I 0.33259(6) 0.68688(6) 0.442728(11) 0.03036(12) Uani 1 1 d .
O1 O 0.6604(5) 0.4104(5) 0.46503(11) 0.0223(11) Uani 1 1 d .
N1 N 0.3999(7) 0.2196(6) 0.47276(14) 0.0218(13) Uani 1 1 d .
C1 C 0.5329(8) 0.1067(8) 0.47326(17) 0.0229(16) Uani 1 1 d .
H1A H 0.4915 0.0008 0.4680 0.028 Uiso 1 1 calc R
H1B H 0.5767 0.1038 0.4971 0.028 Uiso 1 1 calc R
C2 C 0.6664(8) 0.1419(8) 0.44796(16) 0.0209(15) Uani 1 1 d .
C3 C 0.7305(8) 0.2880(9) 0.44622(18) 0.0274(18) Uani 1 1 d .
C4 C 0.8550(8) 0.3283(8) 0.42400(16) 0.0186(14) Uani 1 1 d .
C5 C 0.9209(8) 0.2029(9) 0.40595(16) 0.0254(18) Uani 1 1 d .
H5 H 1.0109 0.2214 0.3920 0.030 Uiso 1 1 calc R
C6 C 0.8604(8) 0.0520(9) 0.40759(17) 0.0253(18) Uani 1 1 d .
C7 C 0.7308(8) 0.0253(8) 0.42853(17) 0.0247(17) Uani 1 1 d .
H7 H 0.6861 -0.0767 0.4293 0.030 Uiso 1 1 calc R
C8 C 0.9127(8) 0.4944(8) 0.42135(18) 0.0290(18) Uani 1 1 d .
H8A H 0.9956 0.5005 0.4038 0.043 Uiso 1 1 calc R
H8B H 0.9545 0.5279 0.4439 0.043 Uiso 1 1 calc R
H8C H 0.8256 0.5632 0.4147 0.043 Uiso 1 1 calc R
C9 C 0.9369(9) -0.0806(8) 0.38717(17) 0.0325(18) Uani 1 1 d .
H9A H 0.9850 -0.0381 0.3661 0.049 Uiso 1 1 calc R
H9B H 0.8572 -0.1583 0.3808 0.049 Uiso 1 1 calc R
H9C H 1.0178 -0.1306 0.4015 0.049 Uiso 1 1 calc R
C10 C 0.2752(8) 0.1513(8) 0.4953(2) 0.035(2) Uani 1 1 d .
H10A H 0.3232 0.1099 0.5169 0.041 Uiso 1 1 calc R
H10B H 0.2242 0.0629 0.4831 0.041 Uiso 1 1 calc R
C11 C 0.3401(8) 0.2337(8) 0.43642(18) 0.0314(19) Uani 1 1 d .
H11A H 0.4240 0.2730 0.4213 0.047 Uiso 1 1 calc R
H11B H 0.2515 0.3069 0.4359 0.047 Uiso 1 1 calc R
H11C H 0.3056 0.1306 0.4282 0.047 Uiso 1 1 calc R
N2 N 0.7103(6) 0.7103(6) 0.5000 0.0263(18) Uani 1 2 d S
C21 C 0.8050(9) 0.8050(9) 0.5000 0.033(2) Uani 1 2 d S
C22 C 0.9244(8) 0.9244(8) 0.5000 0.056(4) Uani 1 2 d S
H22A H 0.9986 0.9043 0.4811 0.084 Uiso 0.50 1 calc PR
H22B H 0.9802 0.9227 0.5222 0.084 Uiso 0.50 1 calc PR
H22C H 0.8756 1.0274 0.4967 0.084 Uiso 0.50 1 calc PR

loop_
_atom_site_aniso_label
_atom_site_aniso_U_11
_atom_site_aniso_U_22
_atom_site_aniso_U_33
_atom_site_aniso_U_23
_atom_site_aniso_U_13
_atom_site_aniso_U_12
U1 0.01740(9) 0.01740(9) 0.02752(14) -0.00258(12) 0.00258(12) -0.00598(15)
I1 0.0308(3) 0.0246(3) 0.0357(2) 0.0023(2) -0.0042(2) -0.0061(2)
O1 0.021(3) 0.021(3) 0.024(2) 0.002(2) 0.004(2) -0.009(2)
N1 0.022(3) 0.015(3) 0.029(3) -0.002(3) 0.004(3) -0.006(2)
C1 0.024(4) 0.014(4) 0.031(4) 0.002(3) 0.006(3) -0.008(3)
C2 0.026(4) 0.018(4) 0.018(3) 0.005(3) -0.002(3) -0.004(3)
C3 0.014(4) 0.035(5) 0.034(4) -0.006(4) -0.005(4) 0.015(3)
C4 0.021(4) 0.019(4) 0.015(3) 0.002(3) 0.000(3) -0.006(3)
C5 0.021(4) 0.037(5) 0.018(4) 0.005(4) 0.000(3) -0.001(4)
C6 0.021(4) 0.031(4) 0.024(4) 0.004(3) -0.010(3) -0.001(3)
C7 0.030(4) 0.017(4) 0.027(4) 0.006(3) 0.004(3) 0.000(3)
C8 0.023(4) 0.030(4) 0.034(4) -0.008(4) 0.004(3) -0.017(3)
C9 0.041(5) 0.027(5) 0.030(4) -0.002(4) -0.008(4) 0.003(3)
C10 0.024(4) 0.026(4) 0.054(5) 0.002(4) 0.000(4) -0.017(3)
C11 0.024(4) 0.031(4) 0.039(4) -0.009(4) -0.005(4) 0.000(3)
N2 0.024(3) 0.024(3) 0.032(4) -0.004(3) 0.004(3) -0.006(3)
C21 0.030(3) 0.030(3) 0.038(5) 0.015(4) -0.015(4) 0.009(5)
C22 0.047(5) 0.047(5) 0.076(9) 0.036(7) -0.036(7) -0.030(7)

loop_
_atom_type_symbol
_atom_type_description
_atom_type_scat_dispersion_real
_atom_type_scat_dispersion_imag
_atom_type_scat_source
C C 0.0033 0.0016 'International Tables Vol C Tables 4.2.6.8 and 6.1.1.4'
H H 0.0000 0.0000 'International Tables Vol C Tables 4.2.6.8 and 6.1.1.4'
N N 0.0061 0.0033 'International Tables Vol C Tables 4.2.6.8 and 6.1.1.4'
O O 0.0106 0.0060 'International Tables Vol C Tables 4.2.6.8 and 6.1.1.4'
I I -0.4742 1.8119 'International Tables Vol C Tables 4.2.6.8 and 6.1.1.4'
U U -9.6767 9.6646 'International Tables Vol C Tables 4.2.6.8 and 6.1.1.4'

loop_
_geom_angle_atom_site_label_1
_geom_angle_atom_site_label_2
_geom_angle_atom_site_label_3
_geom_angle
_geom_angle_site_symmetry_1
_geom_angle_site_symmetry_3
O1 U1 O1 153.2(2) . 7_556
O1 U1 N2 76.58(12) . .
O1 U1 N2 76.58(12) 7_556 .
O1 U1 N1 137.42(17) . 7_556
O1 U1 N1 69.42(16) 7_556 7_556
N2 U1 N1 145.97(12) . 7_556
O1 U1 N1 69.42(16) . .
O1 U1 N1 137.42(17) 7_556 .
N2 U1 N1 145.97(12) . .
N1 U1 N1 68.1(2) 7_556 .
O1 U1 I1 91.46(12) . .
O1 U1 I1 87.05(12) 7_556 .
N2 U1 I1 86.775(11) . .
N1 U1 I1 92.63(12) 7_556 .
N1 U1 I1 92.71(12) . .
O1 U1 I1 87.05(12) . 7_556
O1 U1 I1 91.46(12) 7_556 7_556
N2 U1 I1 86.775(11) . 7_556
N1 U1 I1 92.71(12) 7_556 7_556
N1 U1 I1 92.64(12) . 7_556
I1 U1 I1 173.55(2) . 7_556
C3 O1 U1 151.9(4) . .
C11 N1 C1 108.9(5) . .
C11 N1 C10 109.5(6) . .
C1 N1 C10 106.4(5) . .
C11 N1 U1 113.4(4) . .
C1 N1 U1 109.2(4) . .
C10 N1 U1 109.2(4) . .
N1 C1 C2 115.6(5) . .
N1 C1 H1A 108.4 . .
C2 C1 H1A 108.4 . .
N1 C1 H1B 108.4 . .
C2 C1 H1B 108.4 . .
H1A C1 H1B 107.4 . .
C7 C2 C3 118.7(7) . .
C7 C2 C1 120.5(6) . .
C3 C2 C1 120.6(6) . .
C2 C3 O1 118.9(6) . .
C2 C3 C4 123.8(7) . .
O1 C3 C4 117.0(7) . .
C5 C4 C3 114.9(7) . .
C5 C4 C8 123.8(6) . .
C3 C4 C8 121.3(7) . .
C6 C5 C4 122.6(7) . .
C6 C5 H5 118.7 . .
C4 C5 H5 118.7 . .
C5 C6 C7 118.4(7) . .
C5 C6 C9 120.3(7) . .
C7 C6 C9 121.3(7) . .
C2 C7 C6 121.4(7) . .
C2 C7 H7 119.3 . .
C6 C7 H7 119.3 . .
C4 C8 H8A 109.5 . .
C4 C8 H8B 109.5 . .
H8A C8 H8B 109.5 . .
C4 C8 H8C 109.5 . .
H8A C8 H8C 109.5 . .
H8B C8 H8C 109.5 . .
C6 C9 H9A 109.5 . .
C6 C9 H9B 109.5 . .
H9A C9 H9B 109.5 . .
C6 C9 H9C 109.5 . .
H9A C9 H9C 109.5 . .
H9B C9 H9C 109.5 . .
N1 C10 C10 111.0(5) . 7_556
N1 C10 H10A 109.4 . .
C10 C10 H10A 109.4 7_556 .
N1 C10 H10B 109.4 . .
C10 C10 H10B 109.4 7_556 .
H10A C10 H10B 108.0 . .
N1 C11 H11A 109.5 . .
N1 C11 H11B 109.5 . .
H11A C11 H11B 109.5 . .
N1 C11 H11C 109.5 . .
H11A C11 H11C 109.5 . .
H11B C11 H11C 109.5 . .
C21 N2 U1 180.0(5) . .
N2 C21 C22 180.000(1) . .
C21 C22 H22A 109.5 . .
C21 C22 H22B 109.5 . .
H22A C22 H22B 109.5 . .
C21 C22 H22C 109.5 . .
H22A C22 H22C 109.5 . .
H22B C22 H22C 109.5 . .

loop_
_geom_bond_atom_site_label_1
_geom_bond_atom_site_label_2
_geom_bond_distance
_geom_bond_site_symmetry_2
U1 O1 2.078(5) .
U1 O1 2.078(5) 7_556
U1 N2 2.591(7) .
U1 N1 2.700(5) 7_556
U1 N1 2.700(5) .
U1 I1 3.0754(5) .
U1 I1 3.0754(5) 7_556
O1 C3 1.404(7) .
N1 C11 1.495(8) .
N1 C1 1.487(8) .
N1 C10 1.492(8) .
C1 C2 1.528(9) .
C1 H1A 0.9900 .
C1 H1B 0.9900 .
C2 C7 1.360(9) .
C2 C3 1.362(10) .
C3 C4 1.406(9) .
C4 C5 1.394(9) .
C4 C8 1.502(8) .
C5 C6 1.387(9) .
C5 H5 0.9500 .
C6 C7 1.386(9) .
C6 C9 1.524(9) .
C7 H7 0.9500 .
C8 H8A 0.9800 .
C8 H8B 0.9800 .
C8 H8C 0.9800 .
C9 H9A 0.9800 .
C9 H9B 0.9800 .
C9 H9C 0.9800 .
C10 C10 1.537(14) 7_556
C10 H10A 0.9900 .
C10 H10B 0.9900 .
C11 H11A 0.9800 .
C11 H11B 0.9800 .
C11 H11C 0.9800 .
N2 C21 1.142(12) .
C21 C22 1.439(14) .
C22 H22A 0.9800 .
C22 H22B 0.9800 .
C22 H22C 0.9800 .
